data_4037021
loop_
_publ_author_name
'Shang, Zhuo'
'Salim, Angela A.'
'Khalil, Zeinab'
'Bernhardt, Paul V.'
'Capon, Robert J.'

_publ_section_title
;
 Fungal Biotransformation of Tetracycline Antibiotics.
;
_journal_issue 15
_journal_name_full 'The Journal of organic chemistry'
_journal_page_first 6186
_journal_page_last 6194
_journal_paper_doi 10.1021/acs.joc.6b01272
_journal_volume 81
_journal_year 2016
_chemical_absolute_configuration ad
_chemical_compound_source 'synthesis as described'
_chemical_formula_moiety 'C19 H18 N2 O7, H2O'
_chemical_formula_sum 'C19 H20 N2 O8'
_chemical_formula_weight 404.37
_space_group_IT_number 4
_space_group_name_Hall 'P 2yb'
_space_group_name_H-M_alt 'P 1 21 1'
_symmetry_cell_setting monoclinic
_symmetry_Int_Tables_number 4
_symmetry_space_group_name_Hall 'P 2yb'
_symmetry_space_group_name_H-M 'P 1 21 1'
_atom_sites_solution_hydrogens geom
_atom_sites_solution_primary direct
_atom_sites_solution_secondary difmap
_audit_creation_date 2016-05-17T13:46:53-00:00
_audit_creation_method 'WinGX routine CIF_UPDATE'
_cell_angle_alpha 90
_cell_angle_beta 92.691(4)
_cell_angle_gamma 90
_cell_formula_units_Z 2
_cell_length_a 8.1814(3)
_cell_length_b 6.3315(3)
_cell_length_c 16.7915(11)
_cell_measurement_reflns_used 3610
_cell_measurement_temperature 190(2)
_cell_measurement_theta_max 62.681
_cell_measurement_theta_min 5.248
_cell_measurement_wavelength 1.54184
_cell_volume 868.85(8)
_computing_cell_refinement
;
        CrysAlisPro, Agilent Technologies,
        Version 1.171.36.28 (release 01-02-2013 CrysAlis171 .NET)
        (compiled Feb  1 2013,16:14:44)
;
_computing_data_collection
;
        CrysAlisPro, Agilent Technologies,
        Version 1.171.36.28 (release 01-02-2013 CrysAlis171 .NET)
        (compiled Feb  1 2013,16:14:44)
;
_computing_data_reduction
;
        CrysAlisPro, Agilent Technologies,
        Version 1.171.36.28 (release 01-02-2013 CrysAlis171 .NET)
        (compiled Feb  1 2013,16:14:44)
;
_computing_molecular_graphics 'Ortep-3 for Windows (Farrugia, 1997)'
_computing_publication_material 'WinGX publication routines (Farrugia, 1999)'
_computing_structure_refinement 'SHELXL-97 (Sheldrick, 2008)'
_computing_structure_solution 'SIR92 (Giacovazzo et al, 1993)'
_diffrn_ambient_temperature 190(2)
_diffrn_detector_area_resol_mean 16.0696
_diffrn_measured_fraction_theta_full 0.971
_diffrn_measured_fraction_theta_max 0.971
_diffrn_measurement_device_type 'Xcalibur, Sapphire3, Gemini ultra'
_diffrn_measurement_method '\w scans'
_diffrn_orient_matrix_UB_11 0.0131854
_diffrn_orient_matrix_UB_12 0.0734217
_diffrn_orient_matrix_UB_13 -0.086892
_diffrn_orient_matrix_UB_21 0.110978
_diffrn_orient_matrix_UB_22 0.1842381
_diffrn_orient_matrix_UB_23 0.0286125
_diffrn_orient_matrix_UB_31 0.1518762
_diffrn_orient_matrix_UB_32 -0.1409615
_diffrn_orient_matrix_UB_33 -0.0079194
_diffrn_radiation_monochromator graphite
_diffrn_radiation_probe x-ray
_diffrn_radiation_type CuK\a
_diffrn_radiation_wavelength 1.54184
_diffrn_reflns_av_R_equivalents 0.034
_diffrn_reflns_av_unetI/netI 0.0298
_diffrn_reflns_limit_h_max 9
_diffrn_reflns_limit_h_min -7
_diffrn_reflns_limit_k_max 5
_diffrn_reflns_limit_k_min -7
_diffrn_reflns_limit_l_max 19
_diffrn_reflns_limit_l_min -18
_diffrn_reflns_number 4657
_diffrn_reflns_theta_full 62.48
_diffrn_reflns_theta_max 62.48
_diffrn_reflns_theta_min 5.27
_exptl_absorpt_coefficient_mu 1.036
_exptl_absorpt_correction_T_max 1
_exptl_absorpt_correction_T_min 0.59486
_exptl_absorpt_correction_type multi-scan
_exptl_absorpt_process_details
;
        CrysAlisPro, Agilent Technologies,
        Version 1.171.36.28 (release 01-02-2013 CrysAlis171 .NET)
        (compiled Feb  1 2013,16:14:44)
        Empirical absorption correction using spherical harmonics,
 implemented in SCALE3 ABSPACK scaling algorithm.
;
_exptl_crystal_colour 'clear red'
_exptl_crystal_density_diffrn 1.546
_exptl_crystal_density_method 'not measured'
_exptl_crystal_description prism
_exptl_crystal_F_000 424
_exptl_crystal_size_max 0.4
_exptl_crystal_size_mid 0.1
_exptl_crystal_size_min 0.1
_refine_diff_density_max 0.233
_refine_diff_density_min -0.276
_refine_diff_density_rms 0.063
_refine_ls_abs_structure_details 'Flack H D (1983), Acta Cryst. A39, 876-881'
_refine_ls_abs_structure_Flack 0.5(4)
_refine_ls_extinction_method none
_refine_ls_goodness_of_fit_ref 1.149
_refine_ls_hydrogen_treatment constr
_refine_ls_matrix_type full
_refine_ls_number_parameters 265
_refine_ls_number_reflns 1848
_refine_ls_number_restraints 1
_refine_ls_restrained_S_all 1.148
_refine_ls_R_factor_all 0.0465
_refine_ls_R_factor_gt 0.0412
_refine_ls_shift/su_max 0
_refine_ls_shift/su_mean 0
_refine_ls_structure_factor_coef Fsqd
_refine_ls_weighting_details 'calc w=1/[\s^2^(Fo^2^)+(0.0580P)^2^+0.8192P] where P=(Fo^2^+2Fc^2^)/3'
_refine_ls_weighting_scheme calc
_refine_ls_wR_factor_gt 0.102
_refine_ls_wR_factor_ref 0.1237
_reflns_number_gt 1775
_reflns_number_total 1848
_reflns_threshold_expression >2\s(I)
_cod_data_source_file jo6b01272_si_002.cif
_cod_data_source_block 1260rc3
_cod_original_sg_symbol_H-M 'P 21'
_cod_database_code 4037021

loop_
_symmetry_equiv_pos_as_xyz
'x, y, z'
'-x, y+1/2, -z'

loop_
_atom_site_label
_atom_site_type_symbol
_atom_site_fract_x
_atom_site_fract_y
_atom_site_fract_z
_atom_site_U_iso_or_equiv
_atom_site_adp_type
_atom_site_occupancy
_atom_site_symmetry_multiplicity
_atom_site_calc_flag
_atom_site_refinement_flags
C1 C 0.2422(4) 0.1290(9) 0.0707(3) 0.0369(11) Uani 1 1 d .
C2 C 0.2669(5) 0.2997(9) 0.0197(3) 0.0410(13) Uani 1 1 d .
H2 H 0.1934 0.3243 -0.0248 0.049 Uiso 1 1 calc R
C3 C 0.3968(5) 0.4300(9) 0.0345(3) 0.0413(12) Uani 1 1 d .
H3 H 0.4107 0.5489 0.0009 0.05 Uiso 1 1 calc R
C4 C 0.5102(5) 0.3934(8) 0.0976(3) 0.0328(10) Uani 1 1 d .
H4 H 0.6023 0.4836 0.1056 0.039 Uiso 1 1 calc R
C4A C 0.4879(4) 0.2249(7) 0.1488(2) 0.0236(8) Uani 1 1 d .
C5 C 0.6138(4) 0.1740(7) 0.2168(2) 0.0226(9) Uani 1 1 d .
C6 C 0.5215(4) 0.1079(7) 0.2900(2) 0.0247(9) Uani 1 1 d .
H6 H 0.604 0.0678 0.3332 0.03 Uiso 1 1 calc R
C7 C 0.4141(4) -0.0855(7) 0.2707(2) 0.0266(9) Uani 1 1 d .
H7A H 0.4857 -0.2109 0.2673 0.032 Uiso 1 1 calc R
H7B H 0.3414 -0.109 0.3154 0.032 Uiso 1 1 calc R
C8 C 0.3106(4) -0.0694(7) 0.1949(2) 0.0301(9) Uani 1 1 d .
C8A C 0.3501(4) 0.0927(7) 0.1368(3) 0.0297(9) Uani 1 1 d .
C9 C 0.7311(4) 0.0031(8) 0.1887(2) 0.0309(10) Uani 1 1 d .
H9A H 0.8122 -0.0296 0.2317 0.046 Uiso 1 1 calc R
H9B H 0.787 0.0546 0.1421 0.046 Uiso 1 1 calc R
H9C H 0.669 -0.1246 0.1742 0.046 Uiso 1 1 calc R
C10 C 0.4248(4) 0.3010(7) 0.3189(2) 0.0230(8) Uani 1 1 d .
H10A H 0.5037 0.4129 0.3356 0.028 Uiso 1 1 calc R
H10B H 0.3566 0.3567 0.2734 0.028 Uiso 1 1 calc R
C11 C 0.3166(4) 0.2582(7) 0.3864(2) 0.0220(8) Uani 1 1 d .
C12 C 0.3705(4) 0.2426(7) 0.4630(2) 0.0220(8) Uani 1 1 d .
C13 C 0.2613(4) 0.2227(7) 0.5322(2) 0.0232(8) Uani 1 1 d .
C14 C 0.0872(4) 0.2284(7) 0.5182(2) 0.0221(8) Uani 1 1 d .
C15 C 0.0272(4) 0.2354(7) 0.4392(2) 0.0235(8) Uani 1 1 d .
C16 C 0.1424(4) 0.2391(7) 0.3698(2) 0.0243(8) Uani 1 1 d .
C17 C -0.0264(4) 0.2302(7) 0.5839(2) 0.0243(8) Uani 1 1 d .
O12 O 0.5300(3) 0.2490(5) 0.48299(15) 0.0302(7) Uani 1 1 d .
H12 H 0.5435 0.2596 0.5327 0.045 Uiso 1 1 calc R
N17 N 0.0356(3) 0.2135(7) 0.65868(18) 0.0283(8) Uani 1 1 d .
H17A H -0.03 0.2136 0.6987 0.034 Uiso 1 1 calc R
H17B H 0.142 0.2025 0.6679 0.034 Uiso 1 1 calc R
O1 O 0.1113(4) 0.0011(7) 0.0541(2) 0.0525(10) Uani 1 1 d .
H1 H 0.1136 -0.1011 0.086 0.079 Uiso 1 1 calc R
O5 O 0.7074(3) 0.3572(5) 0.24048(17) 0.0304(7) Uani 1 1 d .
H5 H 0.7868 0.3703 0.2109 0.046 Uiso 1 1 calc R
O8 O 0.1937(3) -0.1913(6) 0.18352(19) 0.0442(9) Uani 1 1 d .
O13 O 0.3350(3) 0.2124(5) 0.59881(14) 0.0277(6) Uani 1 1 d .
N15 N -0.1274(3) 0.2414(6) 0.41494(18) 0.0254(7) Uani 1 1 d .
H15A H -0.2041 0.2411 0.45 0.031 Uiso 1 1 calc R
H15B H -0.1545 0.2456 0.3636 0.031 Uiso 1 1 calc R
O16 O 0.0810(3) 0.2295(6) 0.30248(15) 0.0353(7) Uani 1 1 d .
O17 O -0.1770(3) 0.2459(5) 0.57047(16) 0.0321(7) Uani 1 1 d .
O1A O 0.9398(4) 0.4873(8) 0.1302(2) 0.0580(11) Uani 1 1 d .
H1E H 1.0335 0.5132 0.1451 0.07 Uiso 1 1 d R
H1F H 0.9552 0.4065 0.0945 0.07 Uiso 1 1 d R

loop_
_atom_site_aniso_label
_atom_site_aniso_U_11
_atom_site_aniso_U_22
_atom_site_aniso_U_33
_atom_site_aniso_U_23
_atom_site_aniso_U_13
_atom_site_aniso_U_12
C1 0.0252(18) 0.051(3) 0.034(2) 0.002(2) -0.0025(16) -0.002(2)
C2 0.034(2) 0.064(4) 0.024(2) 0.009(2) -0.0048(16) 0.006(2)
C3 0.033(2) 0.045(3) 0.047(3) 0.017(2) 0.0059(18) 0.003(2)
C4 0.0273(18) 0.032(3) 0.040(2) 0.003(2) 0.0087(16) -0.0023(19)
C4A 0.0224(15) 0.026(2) 0.0233(18) -0.0037(19) 0.0067(13) -0.0005(17)
C5 0.0190(16) 0.026(2) 0.0227(19) -0.0032(16) 0.0026(13) -0.0025(15)
C6 0.0209(16) 0.024(2) 0.029(2) -0.0021(18) 0.0000(15) -0.0001(16)
C7 0.0268(17) 0.025(2) 0.028(2) 0.0031(19) 0.0062(14) -0.0009(18)
C8 0.0218(17) 0.027(2) 0.041(2) -0.003(2) 0.0039(15) -0.0056(18)
C8A 0.0199(16) 0.031(2) 0.038(2) 0.0015(19) 0.0047(15) -0.0021(17)
C9 0.0251(18) 0.038(3) 0.029(2) -0.006(2) 0.0020(15) 0.0020(18)
C10 0.0266(17) 0.026(2) 0.0167(18) 0.0014(16) 0.0048(13) -0.0027(16)
C11 0.0241(15) 0.023(2) 0.0197(18) -0.0020(18) 0.0063(13) 0.0005(17)
C12 0.0206(15) 0.019(2) 0.0267(19) -0.0018(19) 0.0059(13) 0.0002(17)
C13 0.0244(16) 0.0154(19) 0.030(2) 0.0024(18) 0.0037(14) 0.0012(17)
C14 0.0242(16) 0.0127(18) 0.029(2) -0.0002(18) 0.0004(14) 0.0005(17)
C15 0.0202(15) 0.0120(18) 0.038(2) -0.0026(19) 0.0033(14) -0.0028(16)
C16 0.0259(16) 0.018(2) 0.029(2) -0.0023(18) 0.0018(14) 0.0011(18)
C17 0.0275(17) 0.0153(19) 0.030(2) 0.0024(19) 0.0053(14) -0.0022(18)
O12 0.0213(11) 0.0424(19) 0.0269(14) -0.0048(16) 0.0024(9) -0.0027(14)
N17 0.0260(14) 0.035(2) 0.0241(16) -0.0009(17) 0.0065(12) 0.0002(16)
O1 0.0344(15) 0.070(3) 0.052(2) 0.009(2) -0.0114(14) -0.0190(17)
O5 0.0229(12) 0.0341(18) 0.0347(16) -0.0053(13) 0.0061(10) -0.0104(12)
O8 0.0359(15) 0.043(2) 0.053(2) 0.0038(16) -0.0025(13) -0.0182(15)
O13 0.0257(11) 0.0326(17) 0.0246(14) 0.0027(13) -0.0007(10) 0.0022(13)
N15 0.0194(13) 0.0272(19) 0.0298(17) -0.0029(17) 0.0018(11) 0.0002(15)
O16 0.0247(11) 0.053(2) 0.0281(15) -0.0068(16) -0.0004(10) -0.0009(16)
O17 0.0228(12) 0.0364(18) 0.0376(15) -0.0006(16) 0.0080(10) 0.0014(14)
O1A 0.0388(17) 0.076(3) 0.060(2) -0.006(2) 0.0136(14) -0.0113(18)

loop_
_atom_type_symbol
_atom_type_description
_atom_type_scat_dispersion_real
_atom_type_scat_dispersion_imag
_atom_type_scat_source
C C 0.0181 0.0091 'International Tables Vol C Tables 4.2.6.8 and 6.1.1.4'
H H 0 0 'International Tables Vol C Tables 4.2.6.8 and 6.1.1.4'
N N 0.0311 0.018 'International Tables Vol C Tables 4.2.6.8 and 6.1.1.4'
O O 0.0492 0.0322 'International Tables Vol C Tables 4.2.6.8 and 6.1.1.4'

loop_
_geom_angle_atom_site_label_1
_geom_angle_atom_site_label_2
_geom_angle_atom_site_label_3
_geom_angle
O1 C1 C2 118.0(4)
O1 C1 C8A 121.6(4)
C2 C1 C8A 120.4(4)
C3 C2 C1 119.5(4)
C2 C3 C4 121.6(4)
C4A C4 C3 119.8(4)
C4 C4A C8A 119.7(3)
C4 C4A C5 121.3(3)
C8A C4A C5 119.0(4)
O5 C5 C6 106.0(3)
O5 C5 C9 108.8(3)
C6 C5 C9 113.2(3)
O5 C5 C4A 111.5(3)
C6 C5 C4A 108.4(3)
C9 C5 C4A 109.0(3)
C5 C6 C7 110.4(3)
C5 C6 C10 108.3(3)
C7 C6 C10 113.6(3)
C8 C7 C6 114.9(3)
O8 C8 C8A 121.9(4)
O8 C8 C7 119.4(4)
C8A C8 C7 118.7(3)
C1 C8A C4A 118.9(4)
C1 C8A C8 119.4(4)
C4A C8A C8 121.5(3)
C11 C10 C6 115.1(3)
C12 C11 C16 117.0(3)
C12 C11 C10 124.0(3)
C16 C11 C10 119.0(3)
O12 C12 C11 120.8(3)
O12 C12 C13 114.8(3)
C11 C12 C13 124.4(3)
O13 C13 C14 125.6(3)
O13 C13 C12 114.7(3)
C14 C13 C12 119.6(3)
C15 C14 C13 117.4(3)
C15 C14 C17 120.4(3)
C13 C14 C17 122.3(3)
N15 C15 C14 126.0(3)
N15 C15 C16 112.5(3)
C14 C15 C16 121.5(3)
O16 C16 C11 122.9(3)
O16 C16 C15 117.6(3)
C11 C16 C15 119.5(3)
O17 C17 N17 120.4(3)
O17 C17 C14 121.1(3)
N17 C17 C14 118.5(3)

loop_
_geom_bond_atom_site_label_1
_geom_bond_atom_site_label_2
_geom_bond_distance
C1 O1 1.361(5)
C1 C2 1.399(7)
C1 C8A 1.405(6)
C2 C3 1.359(7)
C3 C4 1.395(6)
C4 C4A 1.387(6)
C4A C8A 1.411(5)
C4A C5 1.536(5)
C5 O5 1.435(5)
C5 C6 1.531(5)
C5 C9 1.535(6)
C6 C7 1.533(6)
C6 C10 1.547(5)
C7 C8 1.499(5)
C8 O8 1.237(5)
C8 C8A 1.462(6)
C10 C11 1.494(5)
C11 C12 1.345(5)
C11 C16 1.444(5)
C12 O12 1.333(4)
C12 C13 1.503(5)
C13 O13 1.247(4)
C13 C14 1.433(5)
C14 C15 1.393(5)
C14 C17 1.476(5)
C15 N15 1.311(4)
C15 C16 1.532(5)
C16 O16 1.217(4)
C17 O17 1.246(4)
C17 N17 1.336(5)

loop_
_geom_hbond_atom_site_label_D
_geom_hbond_atom_site_label_H
_geom_hbond_atom_site_label_A
_geom_hbond_distance_DH
_geom_hbond_distance_HA
_geom_hbond_distance_DA
_geom_hbond_angle_DHA
_geom_hbond_site_symmetry_A
O12 H12 O13 0.84 2.1 2.583(3) 116.3 .
O12 H12 O17 0.84 2.35 2.752(3) 110.2 1_655
N17 H17A O8 0.88 2.51 3.372(4) 165.5 2_556
N17 H17B O13 0.88 2 2.691(4) 134.1 .
O1 H1 O8 0.84 1.83 2.555(5) 144 .
O5 H5 O1A 0.84 2.03 2.838(4) 161.8 .
N15 H15A O17 0.88 2.03 2.662(4) 128.3 .
N15 H15A O12 0.88 2.27 3.076(4) 152.2 1_455
N15 H15B O5 0.88 2.42 3.252(4) 159 1_455
O1A H1E O8 0.81 2.36 3.014(5) 138.5 1_665
O1A H1F O1 0.8 2.6 3.104(5) 122.5 2_655
